data_2001965
loop_
_publ_author_name
'Bates, P. A.'
'Islam, S. A.'
'Sternberg, M. J. E.'

_publ_section_title
;
 Structure of debrisoquinium sulfate
;
_journal_issue 2
_journal_name_full 'Acta Crystallographica Section C'
_journal_page_first 300
_journal_page_last 303
_journal_paper_doi 10.1107/S010827019200893X
_journal_volume 49
_journal_year 1993
_chemical_formula_moiety '2(C10 H14 N3),O4 S'
_chemical_formula_sum 'C20 H28 N6 O4 S'
_chemical_formula_weight 448.5
_symmetry_cell_setting monoclinic
_symmetry_space_group_name_Hall '-C 2yc'
_symmetry_space_group_name_H-M 'C 1 2/c 1'
_cell_angle_alpha 90
_cell_angle_beta 113.35(2)
_cell_angle_gamma 90
_cell_formula_units_Z 4
_cell_length_a 27.214(10)
_cell_length_b 6.5520(10)
_cell_length_c 13.2410(10)
_cell_volume 2167.6(9)
_diffrn_radiation_type Mo
_diffrn_radiation_wavelength 0.7107
_exptl_absorpt_coefficient_mu 0.181
_exptl_crystal_density_diffrn 1.375
_exptl_crystal_F_000 952
_cod_data_source_file li1020.cif
_cod_data_source_block li1020_structure_1_of_1
_cod_original_cell_volume 2168.0(10)
_cod_database_code 2001965

loop_
_atom_site_label
_atom_site_fract_x
_atom_site_fract_y
_atom_site_fract_z
_atom_site_U_iso_or_equiv
S .500(3) .08380(10) .250(3) .0255(3)
O(1) .51000(10) -.0441(2) .1691(2) .0460(10)
O(2) .45320(10) .2135(3) .1918(2) .0430(10)
N(1) .44050(10) .4319(3) -.1876(2) .0340(10)
N(2) .40750(10) .5891(3) -.0711(2) .0290(10)
N(3) .45130(10) .2761(3) -.0265(2) .0350(10)
C(1) .38700(10) .7562(4) -.1510(2) .0400(10)
C(2) .43320(10) .4337(3) -.0944(2) .0260(10)
C(3) .40520(10) .6196(4) .0364(2) .0420(10)
C(4) .34860(10) .6624(4) .0224(2) .0450(10)
C(4A) .32670(10) .8443(3) -.0523(2) .0340(10)
C(5) .28750(10) .9710(4) -.0423(3) .0480(10)
C(6) .26800(10) 1.1357(4) -.1114(3) .0540(10)
C(7) .28780(10) 1.1791(4) -.1895(3) .0510(10)
C(8) .32670(10) 1.0566(4) -.1999(3) .0430(10)
C(8A) .34610(10) .8868(3) -.1316(2) .0300(10)
H(5) .2761(10) .939(3) .016(2) .055(3)
H(6) .2393(11) 1.224(3) -.106(2) .067(3)
H(7) .2764(10) 1.281(3) -.241(2) .062(3)
H(8) .3392(10) 1.079(2) -.2526(19) .043(3)
H(11) .3714(10) .702(3) -.227(2) .064(3)
H(12) .4180(11) .848(3) -.151(2) .073(3)
H(31) .4159(10) .493(3) .0779(19) .054(3)
H(32) .4300(11) .748(3) .075(2) .073(3)
H(41) .3469(9) .686(2) .0932(19) .043(3)
H(42) .3254(12) .528(3) -.009(2) .078(3)
H(11N) .4553(9) .319(2) -.1949(18) .040(3)
H(12N) .4426(9) .541(2) -.2181(19) .038(3)
H(31N) .4450(8) .254(2) .0367(18) .032(3)
H(32N) .4668(10) .173(3) -.0487(19) .052(3)

loop_
_geom_angle_atom_site_label_1
_geom_angle_atom_site_label_2
_geom_angle_atom_site_label_3
_geom_angle
O(2) S O(1) 109.(3)
O(2) S O(2A) 109.(6)
C(2) N(2) C(1) 119.0(3)
C(3) N(2) C(2) 123.8(3)
N(2) C(2) N(1) 120.4(3)
N(3) C(2) N(2) 121.5(3)
C(4A) C(4) C(3) 110.2(3)
C(8A) C(4A) C(4) 119.2(3)
C(6) C(5) C(4A) 120.7(4)
C(8) C(7) C(6) 120.1(4)
C(4A) C(8A) C(1) 123.2(3)
C(8) C(8A) C(4A) 119.7(3)
O(1) S O(1A) 110.(6)
O(1) S O(2A) 110.(6)
C(3) N(2) C(1) 116.6(3)
C(8A) C(1) N(2) 113.4(3)
N(3) C(2) N(1) 118.1(3)
C(4) C(3) N(2) 110.0(3)
C(5) C(4A) C(4) 121.6(3)
C(8A) C(4A) C(5) 119.2(3)
C(7) C(6) C(5) 120.0(3)
C(8A) C(8) C(7) 120.3(4)
C(8) C(8A) C(1) 117.1(3)
H(11N) N(1) C(2) 111.1(16)
H(12N) N(1) H(11N) 124.(2)
H(32N) N(3) C(2) 117.1(16)
H(11) C(1) N(2) 110.5(12)
H(12) C(1) N(2) 110.7(14)
H(12) C(1) H(11) 103.(2)
H(31) C(3) C(4) 106.9(16)
H(32) C(3) C(4) 109.4(15)
H(41) C(4) C(3) 110.4(15)
H(42) C(4) C(3) 108.3(16)
H(42) C(4) H(41) 104.8(19)
H(5) C(5) C(6) 122.8(13)
H(6) C(6) C(7) 118.9(15)
H(7) C(7) C(8) 113.3(18)
H(8) C(8) C(8A) 118.2(13)
H(12N) N(1) C(2) 120.5(16)
H(31N) N(3) C(2) 125.3(12)
H(32N) N(3) H(31N) 117.0(18)
H(11) C(1) C(8A) 109.3(15)
H(12) C(1) C(8A) 109.2(14)
H(31) C(3) N(2) 108.3(15)
H(32) C(3) N(2) 108.0(15)
H(32) C(3) H(31) 114.2(19)
H(41) C(4) C(4A) 110.5(11)
H(42) C(4) C(4A) 112.4(14)
H(5) C(5) C(4A) 116.5(14)
H(6) C(6) C(5) 121.1(15)
H(7) C(7) C(6) 126.5(18)
H(8) C(8) C(7) 121.4(14)

loop_
_geom_bond_atom_site_label_1
_geom_bond_atom_site_label_2
_geom_bond_distance
O(1) S 1.47(5)
C(2) N(1) 1.326(4)
C(2) N(2) 1.337(4)
C(2) N(3) 1.329(4)
C(4) C(3) 1.505(5)
C(5) C(4A) 1.399(4)
C(6) C(5) 1.377(5)
C(8) C(7) 1.379(5)
O(2) S 1.47(6)
C(1) N(2) 1.470(4)
C(3) N(2) 1.463(4)
C(8A) C(1) 1.505(5)
C(4A) C(4) 1.512(5)
C(8A) C(4A) 1.378(4)
C(7) C(6) 1.372(5)
C(8A) C(8) 1.398(4)
H(11N) N(1) 0.863(19)
H(31N) N(3) 0.93(2)
H(11) C(1) 0.99(3)
H(31) C(3) 0.974(19)
H(41) C(4) 0.97(2)
H(5) C(5) 0.96(3)
H(7) C(7) 0.92(2)
H(12N) N(1) 0.833(19)
H(32N) N(3) 0.90(2)
H(12) C(1) 1.04(3)
H(32) C(3) 1.07(2)
H(42) C(4) 1.07(2)
H(6) C(6) 1.00(3)
H(8) C(8) 0.90(3)
